data_4515903
loop_
_publ_author_name
'Majumder, Ishani'
'Chakraborty, Prateeti'
'\'Alvarez, Raquel'
'Gonzalez-Diaz, Myriam'
'Pel\'aez, Rafael'
'Ellahioui, Younes'
'Bauza, Antonio'
'Frontera, Antonio'
'Zangrando, Ennio'
'G\'omez-Ruiz, Santiago'
'Das, Debasis'

_publ_section_title
;
 Bioactive Heterometallic Cu<sup>II</sup>-Zn<sup>II</sup> Complexes with
 Potential Biomedical Applications.
;
_journal_issue 10
_journal_name_full 'ACS omega'
_journal_page_first 13343
_journal_page_last 13353
_journal_paper_doi 10.1021/acsomega.8b01260
_journal_volume 3
_journal_year 2018
_chemical_formula_moiety 'C19 H18 Cl2 Cu N2 O2'
_chemical_formula_sum 'C19 H18 Cl2 Cu N2 O2'
_chemical_formula_weight 440.79
_space_group_crystal_system monoclinic
_space_group_IT_number 14
_space_group_name_Hall '-P 2yn'
_space_group_name_H-M_alt 'P 1 21/n 1'
_atom_sites_solution_hydrogens geom
_audit_creation_method SHELXL-2014/7
_cell_angle_alpha 90
_cell_angle_beta 103.829(2)
_cell_angle_gamma 90
_cell_formula_units_Z 4
_cell_length_a 6.9256(3)
_cell_length_b 23.3181(10)
_cell_length_c 11.7998(5)
_cell_measurement_reflns_used 3287
_cell_measurement_temperature 293(2)
_cell_measurement_theta_max 25.10
_cell_measurement_theta_min 1.95
_cell_volume 1850.34(14)
_computing_cell_refinement 'BRUKER SMART'
_computing_data_collection 'BRUKER SMART'
_computing_data_reduction 'BRUKER SAINT'
_computing_molecular_graphics 'Ortep3 for Windows (Farrugia,1997)'
_computing_publication_material 'Wingx 2013.3 (Farrugia, 2012)'
_computing_structure_refinement 'SHELXL-2014/7 (Sheldrick, 2014)'
_computing_structure_solution 'SHELX97 (Sheldrick, 2008)'
_diffrn_ambient_temperature 293(2)
_diffrn_measured_fraction_theta_full 0.999
_diffrn_measured_fraction_theta_max 0.984
_diffrn_measurement_device_type 'BRUKER SMART APEX CCD DIFFRACTOMETER'
_diffrn_measurement_method 'OMEGA-PHI SCAN'
_diffrn_radiation_monochromator graphite
_diffrn_radiation_source 'fine-focus sealed tube'
_diffrn_radiation_type MoK\a
_diffrn_radiation_wavelength 0.71073
_diffrn_reflns_av_R_equivalents 0.0522
_diffrn_reflns_av_unetI/netI 0.0351
_diffrn_reflns_Laue_measured_fraction_full 0.999
_diffrn_reflns_Laue_measured_fraction_max 0.984
_diffrn_reflns_limit_h_max 8
_diffrn_reflns_limit_h_min -8
_diffrn_reflns_limit_k_max 29
_diffrn_reflns_limit_k_min -29
_diffrn_reflns_limit_l_max 14
_diffrn_reflns_limit_l_min -15
_diffrn_reflns_number 22163
_diffrn_reflns_point_group_measured_fraction_full 0.999
_diffrn_reflns_point_group_measured_fraction_max 0.984
_diffrn_reflns_theta_full 25.242
_diffrn_reflns_theta_max 27.044
_diffrn_reflns_theta_min 1.747
_exptl_absorpt_coefficient_mu 1.485
_exptl_absorpt_correction_T_max 0.810
_exptl_absorpt_correction_T_min 0.695
_exptl_absorpt_correction_type multi-scan
_exptl_absorpt_process_details 'BRUKER SADABS'
_exptl_crystal_colour brown
_exptl_crystal_density_diffrn 1.582
_exptl_crystal_description needle
_exptl_crystal_F_000 900
_exptl_crystal_size_max 0.28
_exptl_crystal_size_mid 0.15
_exptl_crystal_size_min 0.13
_refine_diff_density_max 0.689
_refine_diff_density_min -0.623
_refine_diff_density_rms 0.097
_refine_ls_extinction_method none
_refine_ls_goodness_of_fit_ref 1.033
_refine_ls_hydrogen_treatment constr
_refine_ls_matrix_type full
_refine_ls_number_parameters 237
_refine_ls_number_reflns 3989
_refine_ls_number_restraints 0
_refine_ls_restrained_S_all 1.033
_refine_ls_R_factor_all 0.0603
_refine_ls_R_factor_gt 0.0455
_refine_ls_shift/su_max 0.000
_refine_ls_shift/su_mean 0.000
_refine_ls_structure_factor_coef Fsqd
_refine_ls_weighting_details 'w=1/[\s^2^(Fo^2^)+(0.0769P)^2^+1.3200P] where P=(Fo^2^+2Fc^2^)/3'
_refine_ls_weighting_scheme calc
_refine_ls_wR_factor_gt 0.1261
_refine_ls_wR_factor_ref 0.1380
_reflns_Friedel_coverage 0.000
_reflns_number_gt 3125
_reflns_number_total 3989
_reflns_threshold_expression 'I > 2\s(I)'
_cod_data_source_file ao8b01260_si_006.cif
_cod_data_source_block ML
_cod_depositor_comments
;
The following automatic conversions were performed:

data item '_exptl_absorpt_correction_type' value 'MULTI-SCAN' was
changed to 'multi-scan' in accordance with the
/home/data/users/saulius/crontab/automatic-downloads/current/ACS/lib/dictionaries/cif_core.dic
dictionary named 'cif_core.dic' version 2.4.2 last updated on
2011-04-26.

Automatic conversion script
Id: cif_fix_values 6909 2019-04-08 15:41:33Z antanas 
;
_cod_original_cell_volume 1850.33(14)
_cod_original_sg_symbol_H-M 'P 21/n'
_cod_database_code 4515903
_shelx_shelxl_version_number 2014/7
_shelx_space_group_comment
;
The symmetry employed for this shelxl refinement is uniquely defined
by the following loop, which should always be used as a source of
symmetry information in preference to the above space-group names.
They are only intended as comments.
;
_exptl_absorpt_special_details 'Bruker (2001). Sadabs. Bruker AXS Inc., Madison, Wisconsin, USA'

loop_
_space_group_symop_operation_xyz
'x, y, z'
'-x+1/2, y+1/2, -z+1/2'
'-x, -y, -z'
'x-1/2, -y-1/2, z-1/2'

loop_
_atom_site_label
_atom_site_type_symbol
_atom_site_fract_x
_atom_site_fract_y
_atom_site_fract_z
_atom_site_U_iso_or_equiv
_atom_site_adp_type
_atom_site_occupancy
_atom_site_site_symmetry_order
_atom_site_calc_flag
_atom_site_refinement_flags_posn
_atom_site_refinement_flags_adp
Cu Cu 0.25783(6) 0.01554(2) 0.52439(3) 0.04492(16) Uani 1 1 d . .
Cl1 Cl -0.14213(16) 0.18729(5) 0.01258(9) 0.0792(3) Uani 1 1 d . .
Cl2 Cl 0.61028(16) -0.23154(4) 0.88404(10) 0.0710(3) Uani 1 1 d . .
N1 N 0.1621(4) 0.09369(11) 0.5308(2) 0.0468(6) Uani 1 1 d . .
N2 N 0.4226(4) 0.02065(10) 0.6834(3) 0.0469(6) Uani 1 1 d . .
O1 O 0.1215(4) 0.00894(9) 0.3644(2) 0.0607(7) Uani 1 1 d . .
O2 O 0.3232(4) -0.06324(10) 0.5140(2) 0.0586(6) Uani 1 1 d . .
C1 C 0.0646(4) 0.05034(13) 0.2902(3) 0.0436(7) Uani 1 1 d . .
C2 C 0.0033(5) 0.03716(16) 0.1701(3) 0.0572(8) Uani 1 1 d . .
H2 H 0.0041 -0.0009 0.1467 0.069 Uiso 1 1 calc R U
C3 C -0.0572(5) 0.07857(17) 0.0873(3) 0.0588(9) Uani 1 1 d . .
H3 H -0.0958 0.0683 0.0090 0.071 Uiso 1 1 calc R U
C4 C -0.0613(5) 0.13512(16) 0.1187(3) 0.0520(8) Uani 1 1 d . .
C5 C -0.0056(4) 0.15045(13) 0.2347(3) 0.0446(7) Uani 1 1 d . .
H5 H -0.0099 0.1888 0.2559 0.054 Uiso 1 1 calc R U
C6 C 0.0578(4) 0.10857(12) 0.3212(3) 0.0377(6) Uani 1 1 d . .
C7 C 0.0931(5) 0.12569(12) 0.4419(3) 0.0452(7) Uani 1 1 d . .
H7 H 0.0630 0.1634 0.4566 0.054 Uiso 1 1 calc R U
C8 C 0.1437(5) 0.11164(15) 0.6483(3) 0.0542(8) Uani 1 1 d . .
H8A H 0.0704 0.0824 0.6790 0.065 Uiso 1 1 calc R U
H8B H 0.0666 0.1468 0.6407 0.065 Uiso 1 1 calc R U
C9 C 0.3413(5) 0.12158(12) 0.7358(3) 0.0448(7) Uani 1 1 d . .
C10 C 0.5008(5) 0.07828(13) 0.7186(3) 0.0546(8) Uani 1 1 d . .
H10A H 0.5641 0.0931 0.6596 0.066 Uiso 1 1 calc R U
H10B H 0.6020 0.0752 0.7910 0.066 Uiso 1 1 calc R U
C11 C 0.4858(5) -0.02241(12) 0.7501(3) 0.0447(7) Uani 1 1 d . .
H11 H 0.5556 -0.0144 0.8261 0.054 Uiso 1 1 calc R U
C12 C 0.4579(4) -0.08208(11) 0.7176(3) 0.0370(6) Uani 1 1 d . .
C13 C 0.5259(4) -0.12352(12) 0.8043(3) 0.0419(6) Uani 1 1 d . .
H13 H 0.5747 -0.1122 0.8814 0.050 Uiso 1 1 calc R U
C14 C 0.5206(4) -0.18059(13) 0.7760(3) 0.0465(7) Uani 1 1 d . .
C15 C 0.4532(5) -0.19809(13) 0.6618(3) 0.0497(8) Uani 1 1 d . .
H15 H 0.4520 -0.2369 0.6433 0.060 Uiso 1 1 calc R U
C16 C 0.3876(5) -0.15819(13) 0.5752(3) 0.0493(7) Uani 1 1 d . .
H16 H 0.3430 -0.1705 0.4984 0.059 Uiso 1 1 calc R U
C17 C 0.3865(4) -0.09879(12) 0.6002(3) 0.0401(6) Uani 1 1 d . .
C18 C 0.3095(7) 0.1146(2) 0.8571(3) 0.0789(12) Uani 1 1 d . .
H18A H 0.4251 0.1278 0.9133 0.118 Uiso 1 1 calc R U
H18B H 0.2870 0.0749 0.8711 0.118 Uiso 1 1 calc R U
H18C H 0.1960 0.1367 0.8642 0.118 Uiso 1 1 calc R U
C19 C 0.4202(7) 0.18085(15) 0.7208(4) 0.0729(11) Uani 1 1 d . .
H19A H 0.3382 0.2090 0.7458 0.109 Uiso 1 1 calc R U
H19B H 0.4183 0.1870 0.6401 0.109 Uiso 1 1 calc R U
H19C H 0.5541 0.1841 0.7670 0.109 Uiso 1 1 calc R U

loop_
_atom_site_aniso_label
_atom_site_aniso_U_11
_atom_site_aniso_U_22
_atom_site_aniso_U_33
_atom_site_aniso_U_23
_atom_site_aniso_U_13
_atom_site_aniso_U_12
Cu 0.0581(3) 0.0336(2) 0.0400(3) 0.00069(14) 0.00576(18) 0.00272(15)
Cl1 0.0813(7) 0.0897(8) 0.0602(6) 0.0313(5) 0.0047(5) 0.0055(5)
Cl2 0.0830(6) 0.0421(5) 0.0818(7) 0.0210(4) 0.0079(5) 0.0039(4)
N1 0.0566(15) 0.0435(14) 0.0396(14) -0.0046(11) 0.0103(12) 0.0085(12)
N2 0.0527(15) 0.0306(12) 0.0536(16) -0.0032(11) 0.0055(12) -0.0012(10)
O1 0.0872(18) 0.0326(11) 0.0490(14) -0.0012(10) -0.0101(13) -0.0017(11)
O2 0.0938(17) 0.0411(12) 0.0391(12) -0.0014(10) 0.0121(12) 0.0139(12)
C1 0.0448(15) 0.0390(15) 0.0429(17) -0.0005(13) 0.0023(13) -0.0009(12)
C2 0.062(2) 0.0537(19) 0.049(2) -0.0127(16) 0.0005(16) 0.0024(16)
C3 0.0539(19) 0.079(3) 0.0390(18) -0.0047(17) 0.0024(15) 0.0027(17)
C4 0.0428(16) 0.064(2) 0.0484(19) 0.0147(16) 0.0099(14) 0.0015(14)
C5 0.0406(15) 0.0418(16) 0.0516(18) 0.0063(13) 0.0114(13) -0.0001(12)
C6 0.0350(13) 0.0370(14) 0.0410(15) 0.0007(12) 0.0090(11) -0.0020(11)
C7 0.0504(17) 0.0324(14) 0.0498(18) -0.0049(13) 0.0061(14) 0.0044(12)
C8 0.066(2) 0.0491(18) 0.0504(19) -0.0022(15) 0.0185(16) 0.0063(15)
C9 0.0623(19) 0.0339(14) 0.0383(16) -0.0066(12) 0.0118(14) -0.0053(13)
C10 0.0566(19) 0.0363(16) 0.065(2) -0.0018(15) 0.0036(16) -0.0088(13)
C11 0.0499(17) 0.0376(15) 0.0420(17) -0.0051(12) 0.0017(13) 0.0001(12)
C12 0.0373(14) 0.0313(13) 0.0432(16) 0.0000(11) 0.0108(12) 0.0013(10)
C13 0.0424(15) 0.0381(15) 0.0447(16) 0.0032(12) 0.0095(13) 0.0005(11)
C14 0.0463(16) 0.0345(15) 0.061(2) 0.0092(14) 0.0171(15) 0.0020(12)
C15 0.0557(18) 0.0282(14) 0.067(2) -0.0040(14) 0.0171(16) 0.0000(12)
C16 0.0586(18) 0.0385(16) 0.0512(19) -0.0100(14) 0.0137(15) 0.0025(13)
C17 0.0467(15) 0.0343(14) 0.0415(16) -0.0022(12) 0.0146(13) 0.0038(11)
C18 0.102(3) 0.084(3) 0.053(2) -0.011(2) 0.022(2) -0.008(2)
C19 0.088(3) 0.0399(18) 0.090(3) -0.0061(19) 0.020(2) -0.0044(18)

loop_
_atom_type_symbol
_atom_type_description
_atom_type_scat_dispersion_real
_atom_type_scat_dispersion_imag
_atom_type_scat_source
C C 0.0033 0.0016 'International Tables Vol C Tables 4.2.6.8 and 6.1.1.4'
H H 0.0000 0.0000 'International Tables Vol C Tables 4.2.6.8 and 6.1.1.4'
N N 0.0061 0.0033 'International Tables Vol C Tables 4.2.6.8 and 6.1.1.4'
O O 0.0106 0.0060 'International Tables Vol C Tables 4.2.6.8 and 6.1.1.4'
Cl Cl 0.1484 0.1585 'International Tables Vol C Tables 4.2.6.8 and 6.1.1.4'
Cu Cu 0.3201 1.2651 'International Tables Vol C Tables 4.2.6.8 and 6.1.1.4'

loop_
_geom_angle_atom_site_label_1
_geom_angle_atom_site_label_2
_geom_angle_atom_site_label_3
_geom_angle
O2 Cu O1 85.85(10)
O2 Cu N1 174.06(12)
O1 Cu N1 91.22(10)
O2 Cu N2 91.56(10)
O1 Cu N2 174.14(11)
N1 Cu N2 91.82(11)
C7 N1 C8 120.1(3)
C7 N1 Cu 125.2(2)
C8 N1 Cu 114.0(2)
C11 N2 C10 119.4(3)
C11 N2 Cu 125.2(2)
C10 N2 Cu 114.7(2)
C1 O1 Cu 127.3(2)
C17 O2 Cu 127.19(19)
O1 C1 C6 124.4(3)
O1 C1 C2 119.0(3)
C6 C1 C2 116.7(3)
C3 C2 C1 122.1(3)
C3 C2 H2 119.0
C1 C2 H2 119.0
C2 C3 C4 120.6(3)
C2 C3 H3 119.7
C4 C3 H3 119.7
C3 C4 C5 119.9(3)
C3 C4 Cl1 120.1(3)
C5 C4 Cl1 120.0(3)
C4 C5 C6 120.4(3)
C4 C5 H5 119.8
C6 C5 H5 119.8
C5 C6 C1 120.4(3)
C5 C6 C7 118.3(3)
C1 C6 C7 120.9(3)
N1 C7 C6 126.0(3)
N1 C7 H7 117.0
C6 C7 H7 117.0
N1 C8 C9 114.4(3)
N1 C8 H8A 108.7
C9 C8 H8A 108.7
N1 C8 H8B 108.7
C9 C8 H8B 108.7
H8A C8 H8B 107.6
C18 C9 C19 110.4(3)
C18 C9 C8 108.4(3)
C19 C9 C8 110.6(3)
C18 C9 C10 109.0(3)
C19 C9 C10 107.0(3)
C8 C9 C10 111.5(3)
N2 C10 C9 114.0(3)
N2 C10 H10A 108.7
C9 C10 H10A 108.7
N2 C10 H10B 108.7
C9 C10 H10B 108.7
H10A C10 H10B 107.6
N2 C11 C12 125.8(3)
N2 C11 H11 117.1
C12 C11 H11 117.1
C13 C12 C17 120.2(3)
C13 C12 C11 118.0(3)
C17 C12 C11 121.4(3)
C14 C13 C12 120.4(3)
C14 C13 H13 119.8
C12 C13 H13 119.8
C13 C14 C15 120.6(3)
C13 C14 Cl2 119.9(3)
C15 C14 Cl2 119.4(2)
C16 C15 C14 120.0(3)
C16 C15 H15 120.0
C14 C15 H15 120.0
C15 C16 C17 121.5(3)
C15 C16 H16 119.2
C17 C16 H16 119.2
O2 C17 C12 124.3(3)
O2 C17 C16 118.4(3)
C12 C17 C16 117.2(3)
C9 C18 H18A 109.5
C9 C18 H18B 109.5
H18A C18 H18B 109.5
C9 C18 H18C 109.5
H18A C18 H18C 109.5
H18B C18 H18C 109.5
C9 C19 H19A 109.5
C9 C19 H19B 109.5
H19A C19 H19B 109.5
C9 C19 H19C 109.5
H19A C19 H19C 109.5
H19B C19 H19C 109.5

loop_
_geom_bond_atom_site_label_1
_geom_bond_atom_site_label_2
_geom_bond_distance
Cu O2 1.903(2)
Cu O1 1.905(2)
Cu N1 1.947(3)
Cu N2 1.953(3)
Cl1 C4 1.740(3)
Cl2 C14 1.745(3)
N1 C7 1.283(4)
N1 C8 1.483(4)
N2 C11 1.287(4)
N2 C10 1.471(4)
O1 C1 1.300(4)
O2 C17 1.304(4)
C1 C6 1.410(4)
C1 C2 1.413(5)
C2 C3 1.366(5)
C2 H2 0.9300
C3 C4 1.372(5)
C3 H3 0.9300
C4 C5 1.378(5)
C5 C6 1.404(4)
C5 H5 0.9300
C6 C7 1.443(4)
C7 H7 0.9300
C8 C9 1.522(5)
C8 H8A 0.9700
C8 H8B 0.9700
C9 C18 1.509(5)
C9 C19 1.512(5)
C9 C10 1.545(5)
C10 H10A 0.9700
C10 H10B 0.9700
C11 C12 1.444(4)
C11 H11 0.9300
C12 C13 1.404(4)
C12 C17 1.410(4)
C13 C14 1.370(4)
C13 H13 0.9300
C14 C15 1.378(5)
C15 C16 1.376(5)
C15 H15 0.9300
C16 C17 1.417(4)
C16 H16 0.9300
C18 H18A 0.9600
C18 H18B 0.9600
C18 H18C 0.9600
C19 H19A 0.9600
C19 H19B 0.9600
C19 H19C 0.9600

loop_
_geom_torsion_atom_site_label_1
_geom_torsion_atom_site_label_2
_geom_torsion_atom_site_label_3
_geom_torsion_atom_site_label_4
_geom_torsion
Cu O1 C1 C6 -13.7(5)
Cu O1 C1 C2 166.8(2)
O1 C1 C2 C3 -179.6(3)
C6 C1 C2 C3 0.9(5)
C1 C2 C3 C4 -0.4(6)
C2 C3 C4 C5 -0.5(5)
C2 C3 C4 Cl1 -179.1(3)
C3 C4 C5 C6 0.7(5)
Cl1 C4 C5 C6 179.3(2)
C4 C5 C6 C1 -0.2(4)
C4 C5 C6 C7 -173.1(3)
O1 C1 C6 C5 179.9(3)
C2 C1 C6 C5 -0.6(4)
O1 C1 C6 C7 -7.4(5)
C2 C1 C6 C7 172.1(3)
C8 N1 C7 C6 -164.5(3)
Cu N1 C7 C6 5.5(5)
C5 C6 C7 N1 -175.6(3)
C1 C6 C7 N1 11.5(5)
C7 N1 C8 C9 -117.0(3)
Cu N1 C8 C9 71.9(3)
N1 C8 C9 C18 -156.3(3)
N1 C8 C9 C19 82.6(4)
N1 C8 C9 C10 -36.4(4)
C11 N2 C10 C9 -118.4(3)
Cu N2 C10 C9 70.5(3)
C18 C9 C10 N2 84.0(4)
C19 C9 C10 N2 -156.7(3)
C8 C9 C10 N2 -35.6(4)
C10 N2 C11 C12 -165.7(3)
Cu N2 C11 C12 4.3(5)
N2 C11 C12 C13 -175.9(3)
N2 C11 C12 C17 11.5(5)
C17 C12 C13 C14 -1.0(4)
C11 C12 C13 C14 -173.7(3)
C12 C13 C14 C15 1.6(5)
C12 C13 C14 Cl2 178.7(2)
C13 C14 C15 C16 -0.9(5)
Cl2 C14 C15 C16 -178.0(2)
C14 C15 C16 C17 -0.3(5)
Cu O2 C17 C12 -14.1(5)
Cu O2 C17 C16 167.0(2)
C13 C12 C17 O2 -179.0(3)
C11 C12 C17 O2 -6.6(5)
C13 C12 C17 C16 -0.1(4)
C11 C12 C17 C16 172.3(3)
C15 C16 C17 O2 179.7(3)
C15 C16 C17 C12 0.8(5)
